data_7709779
loop_
_publ_author_name
'Klapoetke, Thomas M.'
'Krumm, Burkhard'
'Lechner, Jasmin'
'Stierstorfer, Joerg'

_publ_section_title
;
 Investigation of Deuterated FOX-7 -- Changes in Structural Behavior and
 Energetic Characteristics after Deuteration at ambient conditions
;
_journal_name_full 'Dalton Transactions'
_journal_paper_doi 10.1039/D2DT00490A
_journal_year 2022
_chemical_formula_moiety 'C2 D4 N4 O4'
_chemical_formula_sum 'C2 D4 N4 O4'
_chemical_formula_weight 152.12
_chemical_name_common FOX-7-d4
_chemical_name_systematic d4-diamino-dinitroethene
_space_group_IT_number 33
_space_group_name_Hall 'P 2c -2n'
_space_group_name_H-M_alt 'P n a 21'
_symmetry_cell_setting orthorhombic
_symmetry_Int_Tables_number 33
_symmetry_space_group_name_Hall 'P 2c -2n'
_symmetry_space_group_name_H-M 'P n a 21'
_atom_sites_solution_hydrogens difmap
_atom_sites_solution_primary difmap
_audit_creation_date 2021-11-11
_audit_creation_method SHELXL-2018/3
_audit_update_record
;
2022-02-04 deposited with the CCDC.	2022-03-18 downloaded from the CCDC.
;
_cell_angle_alpha 90
_cell_angle_beta 90
_cell_angle_gamma 90
_cell_formula_units_Z 4
_cell_length_a 6.5238(13)
_cell_length_b 6.9618(8)
_cell_length_c 11.3592(9)
_cell_measurement_reflns_used 1182
_cell_measurement_temperature 101(2)
_cell_measurement_theta_max 28.5740
_cell_measurement_theta_min 3.5540
_cell_volume 515.91(13)
_computing_cell_refinement 'CrysAlisPro 1.171.40.84a (Rigaku OD, 2020)'
_computing_data_collection 'CrysAlisPro 1.171.40.84a (Rigaku OD, 2020)'
_computing_data_reduction 'CrysAlisPro 1.171.40.84a (Rigaku OD, 2020)'
_computing_molecular_graphics 'Diamond 2.1c, Crystal Impact GbR'
_computing_publication_material 'Encifer 1.5.1, CCDC 2014'
_computing_structure_refinement 'SHELXL-2018/3 (Sheldrick, 2018)'
_computing_structure_solution SIR-92
_diffrn_ambient_temperature 101(2)
_diffrn_detector 'CCD plate'
_diffrn_detector_area_resol_mean 15.9809
_diffrn_detector_type Sapphire3
_diffrn_measured_fraction_theta_full 1.000
_diffrn_measured_fraction_theta_max 1.000
_diffrn_measurement_details
;
List of Runs (angles in degrees, time in seconds):

  # Type    Start    End  Width  t~exp~   \w     \q     \k     \f   Frames
#--------------------------------------------------------------------------
  1  \w    -24.00  44.00   1.00   25.00    --  -19.09  57.00 -30.00   68
  2  \w    -29.00  46.00   1.00   25.00    --  -19.09  57.00-120.00   75
  3  \w    -73.00 -25.00   1.00   25.00    --  -19.09 127.00 136.43   48
  4  \w      4.00  46.00   1.00   25.00    --  -19.09  57.00 150.00   42
  5  \w      4.00  83.00   1.00   25.00    --   20.18  57.00-150.00   79
  6  \w      3.00  83.00   1.00   25.00    --   20.18  57.00  30.00   80
  7  \w      7.00  81.00   1.00   25.00    --   20.18  57.00 -60.00   74
  8  \w      3.00  84.00   1.00   25.00    --   20.18  57.00 120.00   81
  9  \w    -15.00  59.00   1.00   25.00    --   20.18 -99.00 120.00   74
 10  \w    -38.00  31.00   1.00   25.00    --   20.18 -57.00  30.00   69
 11  \w      8.00  59.00   1.00   25.00    --   20.18 -99.00 -30.00   51
 12  \w     -7.00  18.00   1.00   25.00    --   20.18  77.00-120.00   25
;
_diffrn_measurement_device 'four-circle diffractometer'
_diffrn_measurement_device_type 'Xcalibur, Sapphire3'
_diffrn_measurement_method '\w scans'
_diffrn_orient_matrix_UB_11 0.0726169000
_diffrn_orient_matrix_UB_12 0.0739414000
_diffrn_orient_matrix_UB_13 -0.0103916000
_diffrn_orient_matrix_UB_21 -0.0806563000
_diffrn_orient_matrix_UB_22 0.0680440000
_diffrn_orient_matrix_UB_23 -0.0040287000
_diffrn_orient_matrix_UB_31 0.0069752000
_diffrn_orient_matrix_UB_32 0.0169637000
_diffrn_orient_matrix_UB_33 0.0614095000
_diffrn_radiation_monochromator graphite
_diffrn_radiation_probe x-ray
_diffrn_radiation_type MoK\a
_diffrn_radiation_wavelength 0.71073
_diffrn_reflns_av_R_equivalents 0.0625
_diffrn_reflns_av_sigmaI/netI 0.0922
_diffrn_reflns_av_unetI/netI 0.0426
_diffrn_reflns_Laue_measured_fraction_full 1.000
_diffrn_reflns_Laue_measured_fraction_max 1.000
_diffrn_reflns_limit_h_max 8
_diffrn_reflns_limit_h_min -8
_diffrn_reflns_limit_k_max 9
_diffrn_reflns_limit_k_min -9
_diffrn_reflns_limit_l_max 15
_diffrn_reflns_limit_l_min -15
_diffrn_reflns_number 8171
_diffrn_reflns_point_group_measured_fraction_full 1.000
_diffrn_reflns_point_group_measured_fraction_max 1.000
_diffrn_reflns_theta_full 25.242
_diffrn_reflns_theta_max 28.254
_diffrn_reflns_theta_min 3.432
_diffrn_source 'fine-focus sealed X-ray tube'
_exptl_absorpt_coefficient_mu 0.181
_exptl_absorpt_correction_T_max 1.00000
_exptl_absorpt_correction_T_min 0.74810
_exptl_absorpt_correction_type multi-scan
_exptl_absorpt_process_details
;
CrysAlisPro 1.171.40.84a (Rigaku Oxford Diffraction, 2020)
Empirical absorption correction using spherical harmonics,
implemented in SCALE3 ABSPACK scaling algorithm.
;
_exptl_crystal_colour light-orange
_exptl_crystal_density_diffrn 1.958
_exptl_crystal_description block
_exptl_crystal_F_000 304
_exptl_crystal_size_max 0.500
_exptl_crystal_size_mid 0.250
_exptl_crystal_size_min 0.050
_refine_diff_density_max 0.268
_refine_diff_density_min -0.221
_refine_diff_density_rms 0.056
_refine_ls_abs_structure_details
;
 Flack x determined using 426 quotients [(I+)-(I-)]/[(I+)+(I-)]
 (Parsons, Flack and Wagner, Acta Cryst. B69 (2013) 249-259).
;
_refine_ls_abs_structure_Flack 0.2(10)
_refine_ls_extinction_method none
_refine_ls_goodness_of_fit_ref 1.073
_refine_ls_hydrogen_treatment refall
_refine_ls_matrix_type full
_refine_ls_number_parameters 107
_refine_ls_number_reflns 1279
_refine_ls_number_restraints 1
_refine_ls_restrained_S_all 1.073
_refine_ls_R_factor_all 0.0585
_refine_ls_R_factor_gt 0.0442
_refine_ls_shift/su_max 0.000
_refine_ls_shift/su_mean 0.000
_refine_ls_structure_factor_coef Fsqd
_refine_ls_weighting_details 'w=1/[\s^2^(Fo^2^)+(0.0426P)^2^+0.0350P] where P=(Fo^2^+2Fc^2^)/3'
_refine_ls_weighting_scheme calc
_refine_ls_wR_factor_gt 0.0874
_refine_ls_wR_factor_ref 0.0937
_reflns_Friedel_coverage 0.906
_reflns_Friedel_fraction_full 1.000
_reflns_Friedel_fraction_max 1.000
_reflns_number_gt 1090
_reflns_number_total 1279
_reflns_threshold_expression 'I > 2\s(I)'
_cod_data_source_file d2dt00490a2.cif
_cod_data_source_block qx396
_cod_database_code 7709779
_shelx_space_group_comment
;
The symmetry employed for this shelxl refinement is uniquely defined
by the following loop, which should always be used as a source of
symmetry information in preference to the above space-group names.
They are only intended as comments.
;
_shelx_estimated_absorpt_t_min 0.915
_shelx_estimated_absorpt_t_max 0.991

loop_
_space_group_symop_operation_xyz
'x, y, z'
'-x, -y, z+1/2'
'x+1/2, -y+1/2, z'
'-x+1/2, y+1/2, z+1/2'

loop_
_atom_site_label
_atom_site_type_symbol
_atom_site_fract_x
_atom_site_fract_y
_atom_site_fract_z
_atom_site_U_iso_or_equiv
_atom_site_adp_type
_atom_site_occupancy
_atom_site_site_symmetry_order
_atom_site_calc_flag
_atom_site_refinement_flags_posn
_atom_site_refinement_flags_adp
_atom_site_refinement_flags_occupancy
_atom_site_disorder_assembly
_atom_site_disorder_group
O3 O 0.4234(4) 0.7606(4) 0.3839(2) 0.0231(6) Uani 1 1 d . . . . .
O4 O 0.2847(4) 0.8191(4) 0.5530(2) 0.0254(7) Uani 1 1 d . . . . .
O2 O 0.3204(4) 0.4357(4) 0.3002(2) 0.0257(7) Uani 1 1 d . . . . .
O1 O 0.4169(5) 0.2146(3) 0.4217(2) 0.0256(7) Uani 1 1 d . . . . .
N4 N 0.3428(5) 0.7030(4) 0.4766(3) 0.0190(7) Uani 1 1 d . . . . .
N3 N 0.3580(5) 0.3817(4) 0.4018(3) 0.0217(7) Uani 1 1 d . . . . .
N2 N 0.2073(5) 0.5409(5) 0.6990(3) 0.0238(7) Uani 1 1 d . . . . .
N1 N 0.2675(6) 0.2400(5) 0.6334(3) 0.0217(8) Uani 1 1 d . . . . .
C2 C 0.3259(6) 0.5066(5) 0.4985(3) 0.0180(8) Uani 1 1 d . . . . .
C1 C 0.2675(6) 0.4287(5) 0.6132(3) 0.0201(8) Uani 1 1 d . . . . .
D2 D 0.220(6) 0.206(6) 0.701(4) 0.015(10) Uiso 1 1 d . . . . .
D1 D 0.311(6) 0.165(7) 0.575(4) 0.015(10) Uiso 1 1 d . . . . .
D4 D 0.203(6) 0.671(7) 0.683(4) 0.023(12) Uiso 1 1 d . . . . .
D3 D 0.182(6) 0.491(6) 0.767(4) 0.014(10) Uiso 1 1 d . . . . .

loop_
_atom_site_aniso_label
_atom_site_aniso_U_11
_atom_site_aniso_U_22
_atom_site_aniso_U_33
_atom_site_aniso_U_23
_atom_site_aniso_U_13
_atom_site_aniso_U_12
O3 0.0323(16) 0.0180(14) 0.0190(14) 0.0043(10) 0.0008(12) -0.0040(11)
O4 0.0429(18) 0.0133(14) 0.0200(14) -0.0039(11) 0.0007(13) 0.0007(12)
O2 0.047(2) 0.0164(14) 0.0133(13) 0.0011(11) -0.0021(12) -0.0014(13)
O1 0.041(2) 0.0151(12) 0.0201(14) -0.0014(11) -0.0003(13) 0.0054(11)
N4 0.0267(18) 0.0150(15) 0.0153(15) 0.0003(12) -0.0026(13) -0.0004(12)
N3 0.0283(17) 0.0190(16) 0.0177(16) -0.0008(14) 0.0029(14) 0.0010(13)
N2 0.0400(19) 0.0172(18) 0.0142(15) 0.0013(14) 0.0041(15) -0.0011(15)
N1 0.033(2) 0.0168(16) 0.0157(17) 0.0022(14) 0.0032(16) 0.0009(15)
C2 0.025(2) 0.0145(17) 0.0142(18) -0.0018(14) 0.0001(14) 0.0016(14)
C1 0.025(2) 0.0169(18) 0.0188(18) 0.0002(16) -0.0053(15) -0.0009(16)

loop_
_atom_type_symbol
_atom_type_description
_atom_type_scat_dispersion_real
_atom_type_scat_dispersion_imag
_atom_type_scat_source
C C 0.0033 0.0016 'International Tables Vol C Tables 4.2.6.8 and 6.1.1.4'
D D 0.0000 0.0000 'International Tables Vol C Tables 4.2.6.8 and 6.1.1.4'
N N 0.0061 0.0033 'International Tables Vol C Tables 4.2.6.8 and 6.1.1.4'
O O 0.0106 0.0060 'International Tables Vol C Tables 4.2.6.8 and 6.1.1.4'

loop_
_geom_angle_atom_site_label_1
_geom_angle_atom_site_label_2
_geom_angle_atom_site_label_3
_geom_angle
_geom_angle_site_symmetry_1
_geom_angle_site_symmetry_3
_geom_angle_publ_flag
O3 N4 O4 120.6(3) . . ?
O3 N4 C2 120.1(3) . . ?
O4 N4 C2 119.2(3) . . ?
O2 N3 O1 120.9(3) . . ?
O2 N3 C2 120.5(3) . . ?
O1 N3 C2 118.6(3) . . ?
C1 N2 D4 117(3) . . ?
C1 N2 D3 119(3) . . ?
D4 N2 D3 124(4) . . ?
C1 N1 D2 115(3) . . ?
C1 N1 D1 116(3) . . ?
D2 N1 D1 128(4) . . ?
N4 C2 N3 116.9(3) . . ?
N4 C2 C1 122.9(3) . . ?
N3 C2 C1 120.1(3) . . ?
N2 C1 N1 117.3(4) . . ?
N2 C1 C2 121.4(3) . . ?
N1 C1 C2 121.3(3) . . ?

loop_
_geom_bond_atom_site_label_1
_geom_bond_atom_site_label_2
_geom_bond_distance
_geom_bond_site_symmetry_2
_geom_bond_publ_flag
O3 N4 1.243(4) . ?
O4 N4 1.245(4) . ?
O2 N3 1.239(4) . ?
O1 N3 1.246(4) . ?
N4 C2 1.394(5) . ?
N3 C2 1.417(4) . ?
N2 C1 1.309(5) . ?
N2 D4 0.92(5) . ?
N2 D3 0.86(4) . ?
N1 C1 1.334(5) . ?
N1 D2 0.87(4) . ?
N1 D1 0.89(5) . ?
C2 C1 1.462(5) . ?

loop_
_geom_contact_atom_site_label_1
_geom_contact_atom_site_label_2
_geom_contact_distance
_geom_contact_site_symmetry_1
_geom_contact_site_symmetry_2
_geom_contact_publ_flag
? ? ? ? ? ?

loop_
_geom_hbond_atom_site_label_D
_geom_hbond_atom_site_label_H
_geom_hbond_atom_site_label_A
_geom_hbond_distance_DH
_geom_hbond_distance_HA
_geom_hbond_distance_DA
_geom_hbond_angle_DHA
_geom_hbond_site_symmetry_A
N1 D2 O3 0.87(4) 2.31(4) 3.110(4) 154(4) 4_545

loop_
_geom_torsion_atom_site_label_1
_geom_torsion_atom_site_label_2
_geom_torsion_atom_site_label_3
_geom_torsion_atom_site_label_4
_geom_torsion
_geom_torsion_site_symmetry_1
_geom_torsion_site_symmetry_2
_geom_torsion_site_symmetry_3
_geom_torsion_site_symmetry_4
_geom_torsion_publ_flag
O3 N4 C2 N3 -14.5(5) . . . . ?
O4 N4 C2 N3 168.7(3) . . . . ?
O3 N4 C2 C1 168.7(3) . . . . ?
O4 N4 C2 C1 -8.1(6) . . . . ?
O2 N3 C2 N4 -28.2(5) . . . . ?
O1 N3 C2 N4 154.6(3) . . . . ?
O2 N3 C2 C1 148.7(4) . . . . ?
O1 N3 C2 C1 -28.5(5) . . . . ?
N4 C2 C1 N2 7.1(6) . . . . ?
N3 C2 C1 N2 -169.7(4) . . . . ?
N4 C2 C1 N1 -175.0(4) . . . . ?
N3 C2 C1 N1 8.3(6) . . . . ?
